data_7702668
loop_
_publ_author_name
'Liu, Hong-Ke'
'Hu, Jun'
'Wang, Tian-Wei'
'Yu, Xiao-Lan'
'Liu, Jun'
'Kang, Beisheng'

_publ_section_title
;
 Synthesis and crystal structures of silver(i), palladium(ii), zinc(ii)
 and cobalt(ii) complexes of the ditoptic ligand
 1,3-bis(imidazol-1-ylmethyl)-2,4,6-trimethylbenzene
;
_journal_issue 23
_journal_name_full 'Journal of the Chemical Society, Dalton Transactions'
_journal_page_first 3534
_journal_paper_doi 10.1039/b104833n
_journal_year 2001
_chemical_formula_sum 'C71 H100 Cl4 N17.5 O8 Pd2'
_chemical_formula_weight 1681.79
_space_group_IT_number 2
_space_group_name_Hall '-P 1'
_space_group_name_H-M_alt 'P -1'
_atom_sites_solution_hydrogens geom
_atom_sites_solution_primary direct
_atom_sites_solution_secondary difmap
_audit_creation_method SHELXL-97
_cell_angle_alpha 96.710(2)
_cell_angle_beta 113.302(2)
_cell_angle_gamma 94.745(2)
_cell_formula_units_Z 1
_cell_length_a 11.7708(15)
_cell_length_b 14.3618(19)
_cell_length_c 14.4184(19)
_cell_measurement_temperature 293(2)
_cell_volume 2201.0(5)
_computing_structure_refinement 'SHELXL-97 (Sheldrick, 1997)'
_computing_structure_solution 'SHELXS-97 (Sheldrick, 1990)'
_diffrn_ambient_temperature 293(2)
_diffrn_measured_fraction_theta_full 0.939
_diffrn_measured_fraction_theta_max 0.939
_diffrn_radiation_monochromator graphite
_diffrn_radiation_source 'fine-focus sealed tube'
_diffrn_radiation_type MoK\a
_diffrn_radiation_wavelength 0.71073
_diffrn_reflns_av_R_equivalents 0.0238
_diffrn_reflns_av_sigmaI/netI 0.1002
_diffrn_reflns_limit_h_max 16
_diffrn_reflns_limit_h_min -16
_diffrn_reflns_limit_k_max 17
_diffrn_reflns_limit_k_min -20
_diffrn_reflns_limit_l_max 20
_diffrn_reflns_limit_l_min -20
_diffrn_reflns_number 15867
_diffrn_reflns_theta_full 30.06
_diffrn_reflns_theta_max 30.06
_diffrn_reflns_theta_min 6.82
_exptl_absorpt_coefficient_mu 0.587
_exptl_crystal_density_diffrn 1.269
_exptl_crystal_density_method 'not measured'
_exptl_crystal_F_000 873
_refine_diff_density_max 0.846
_refine_diff_density_min -0.878
_refine_diff_density_rms 0.093
_refine_ls_extinction_method none
_refine_ls_goodness_of_fit_ref 1.040
_refine_ls_hydrogen_treatment mixed
_refine_ls_matrix_type full
_refine_ls_number_parameters 440
_refine_ls_number_reflns 12124
_refine_ls_number_restraints 8
_refine_ls_restrained_S_all 1.041
_refine_ls_R_factor_all 0.1352
_refine_ls_R_factor_gt 0.0680
_refine_ls_shift/su_max 0.043
_refine_ls_shift/su_mean 0.003
_refine_ls_structure_factor_coef Fsqd
_refine_ls_weighting_details 'calc w=1/[\s^2^(Fo^2^)+(0.0948P)^2^+0.0000P] where P=(Fo^2^+2Fc^2^)/3'
_refine_ls_weighting_scheme calc
_refine_ls_wR_factor_gt 0.1791
_refine_ls_wR_factor_ref 0.2030
_reflns_number_gt 6036
_reflns_number_total 12124
_reflns_threshold_expression >2sigma(I)
_cod_data_source_file b104833n.txt
_cod_data_source_block '[Pd2(bitmb)4]Cl4.cif'
_cod_original_formula_sum 'C71 H100 Cl4 N17.50 O8 Pd2'
_cod_database_code 7702668

loop_
_symmetry_equiv_pos_as_xyz
'x, y, z'
'-x, -y, -z'

loop_
_atom_site_label
_atom_site_type_symbol
_atom_site_fract_x
_atom_site_fract_y
_atom_site_fract_z
_atom_site_U_iso_or_equiv
_atom_site_adp_type
_atom_site_occupancy
_atom_site_symmetry_multiplicity
_atom_site_calc_flag
_atom_site_refinement_flags
Pd1 Pd 0.681173(15) 0.950269(11) 1.430666(12) 0.05159(5) Uani 1 1 d .
N1 N 0.65326(17) 0.88394(13) 1.29159(14) 0.0624(6) Uani 1 1 d .
N2 N 0.65749(19) 0.86101(16) 1.14058(15) 0.0731(7) Uani 1 1 d .
N3 N 0.70567(16) 0.82854(13) 1.48675(14) 0.0591(6) Uani 1 1 d .
N4 N 0.76601(17) 0.69190(13) 1.51828(16) 0.0685(6) Uani 1 1 d .
N5 N 0.70725(16) 1.01940(13) 1.56918(13) 0.0562(5) Uani 1 1 d .
N6 N 1.21651(17) 0.93756(16) 1.26548(15) 0.0727(7) Uani 1 1 d .
N7 N 0.64502(16) 1.07027(12) 1.37222(14) 0.0563(6) Uani 1 1 d .
N8 N 1.33859(17) 0.78200(13) 1.64908(16) 0.0662(6) Uani 1 1 d .
C1 C 0.5774(3) 0.79945(19) 1.2384(2) 0.0787(9) Uani 1 1 d .
H1A H 0.5318 0.7578 1.2632 0.080 Uiso 1 1 d R
C2 C 0.5779(3) 0.7869(2) 1.1450(2) 0.0974(12) Uani 1 1 d .
H2A H 0.5301 0.7362 1.0900 0.080 Uiso 1 1 d R
C3 C 0.6997(2) 0.91827(18) 1.22992(17) 0.0644(8) Uani 1 1 d .
H3A H 0.7562 0.9761 1.2477 0.080 Uiso 1 1 d R
C4 C 0.6832(3) 0.8774(3) 1.0510(2) 0.0952(12) Uani 1 1 d .
H4A H 0.6932 0.8181 1.0188 0.080 Uiso 1 1 d R
H4B H 0.6129 0.9002 1.0025 0.080 Uiso 1 1 d R
C5 C 0.7984(2) 0.9455(2) 1.07869(17) 0.0756(9) Uani 1 1 d .
C6 C 0.7938(3) 1.0415(2) 1.07464(19) 0.0895(11) Uani 1 1 d .
C7 C 0.9031(3) 1.1015(2) 1.1003(2) 0.0898(11) Uani 1 1 d .
H7A H 0.8995 1.1679 1.0995 0.080 Uiso 1 1 d R
C8 C 1.0167(3) 1.0705(3) 1.12805(19) 0.0892(11) Uani 1 1 d .
C9 C 1.0229(2) 0.9764(2) 1.13097(17) 0.0825(10) Uani 1 1 d .
C10 C 0.9156(3) 0.9121(2) 1.11098(18) 0.0825(9) Uani 1 1 d .
C11 C 0.6707(3) 1.0822(3) 1.0439(3) 0.1167(13) Uani 1 1 d .
H11A H 0.6864 1.1491 1.0456 0.080 Uiso 1 1 d R
H11B H 0.6342 1.0706 1.0911 0.080 Uiso 1 1 d R
H11C H 0.6142 1.0526 0.9759 0.080 Uiso 1 1 d R
C12 C 0.9210(3) 0.8068(3) 1.1196(3) 0.1119(14) Uani 1 1 d .
H12A H 1.0060 0.7948 1.1426 0.080 Uiso 1 1 d R
H12B H 0.8719 0.7686 1.0541 0.080 Uiso 1 1 d R
H12C H 0.8882 0.7913 1.1681 0.080 Uiso 1 1 d R
C13 C 1.1321(4) 1.1432(3) 1.1548(3) 0.1233(16) Uani 1 1 d .
H13A H 1.2043 1.1110 1.1722 0.080 Uiso 1 1 d R
H13B H 1.1427 1.1904 1.2116 0.080 Uiso 1 1 d R
H13C H 1.1222 1.1731 1.0964 0.080 Uiso 1 1 d R
C14 C 0.6484(2) 0.79137(19) 1.5433(2) 0.0748(8) Uani 1 1 d .
H14A H 0.5918 0.8217 1.5656 0.080 Uiso 1 1 d R
C15 C 0.6854(3) 0.7063(2) 1.5628(2) 0.0917(10) Uani 1 1 d .
H15A H 0.6589 0.6644 1.5999 0.080 Uiso 1 1 d R
C16 C 0.7777(2) 0.76617(15) 1.47457(19) 0.0632(7) Uani 1 1 d .
H16A H 0.8309 0.7741 1.4391 0.080 Uiso 1 1 d R
C17 C 0.8243(2) 0.60401(17) 1.5158(3) 0.0925(11) Uani 1 1 d .
H17A H 0.8469 0.5826 1.5806 0.080 Uiso 1 1 d R
H17B H 0.7638 0.5557 1.4641 0.080 Uiso 1 1 d R
C18 C 1.0545(2) 0.64954(15) 1.5710(2) 0.0682(8) Uani 1 1 d .
C19 C 1.1612(2) 0.65505(15) 1.5495(2) 0.0727(9) Uani 1 1 d .
C20 C 1.1492(2) 0.63364(17) 1.4505(2) 0.0783(9) Uani 1 1 d .
C21 C 1.0297(3) 0.60676(19) 1.3727(2) 0.0851(10) Uani 1 1 d .
H21A H 1.0210 0.5913 1.3034 0.080 Uiso 1 1 d R
C22 C 0.9245(3) 0.59837(17) 1.3915(2) 0.0796(10) Uani 1 1 d .
C23 C 0.9383(2) 0.61833(15) 1.4934(2) 0.0687(8) Uani 1 1 d .
C24 C 0.7991(3) 0.5686(2) 1.3046(3) 0.1213(17) Uani 1 1 d .
H24A H 0.7352 0.5668 1.3303 0.080 Uiso 1 1 d R
H24B H 0.7965 0.5069 1.2695 0.080 Uiso 1 1 d R
H24C H 0.7851 0.6134 1.2581 0.080 Uiso 1 1 d R
C25 C 1.2581(3) 0.6420(3) 1.4176(3) 0.1116(14) Uani 1 1 d .
H25A H 1.3345 0.6625 1.4774 0.080 Uiso 1 1 d R
H25B H 1.2463 0.6874 1.3718 0.080 Uiso 1 1 d R
H25C H 1.2624 0.5816 1.3838 0.080 Uiso 1 1 d R
C26 C 1.0661(3) 0.6772(2) 1.6777(2) 0.0993(12) Uani 1 1 d .
H26A H 0.9847 0.6688 1.6785 0.080 Uiso 1 1 d R
H26B H 1.1015 0.7427 1.7001 0.080 Uiso 1 1 d R
H26C H 1.1190 0.6395 1.7229 0.080 Uiso 1 1 d R
C27 C 1.1451(3) 0.9342(3) 1.1552(2) 0.1011(12) Uani 1 1 d .
H27A H 1.1278 0.8704 1.1195 0.080 Uiso 1 1 d R
H27B H 1.1955 0.9711 1.1303 0.080 Uiso 1 1 d R
C28 C 1.3136(2) 0.8882(2) 1.3067(2) 0.0763(9) Uani 1 1 d .
H28A H 1.3424 0.8433 1.2692 0.080 Uiso 1 1 d R
C29 C 0.6405(2) 1.08513(18) 1.59078(19) 0.0677(8) Uani 1 1 d .
H29A H 0.5722 1.1092 1.5415 0.080 Uiso 1 1 d R
C30 C 0.7922(2) 1.00748(19) 1.65756(17) 0.0679(7) Uani 1 1 d .
H30A H 0.8528 0.9648 1.6657 0.080 Uiso 1 1 d R
C31 C 1.2897(3) 0.68129(17) 1.6357(3) 0.0877(11) Uani 1 1 d .
H31A H 1.2844 0.6694 1.6982 0.080 Uiso 1 1 d R
H31B H 1.3462 0.6422 1.6233 0.080 Uiso 1 1 d R
C32 C 1.4545(3) 0.82435(19) 1.7168(2) 0.0818(10) Uani 1 1 d .
H32A H 1.5181 0.7945 1.7636 0.080 Uiso 1 1 d R
C33 C 0.5365(2) 1.08314(18) 1.29557(19) 0.0724(9) Uani 1 1 d .
H33A H 0.4663 1.0352 1.2561 0.080 Uiso 1 1 d R
C34 C 0.7192(2) 1.15255(16) 1.40486(19) 0.0655(8) Uani 1 1 d .
H34A H 0.8019 1.1635 1.4586 0.080 Uiso 1 1 d R
Cl1 Cl 1.0378(3) 0.9303(2) 0.6283(2) 0.1790(11) Uiso 0.50 1 d P
Cl1' Cl 1.0222(2) 0.9571(2) 0.5653(2) 0.1499(8) Uiso 0.50 1 d P
Cl2 Cl 1.5065(2) 0.51808(19) 0.61759(19) 0.2526(9) Uiso 1 1 d .
O1W O 1.2266(5) 0.7005(4) 1.1189(4) 0.243(2) Uiso 1 1 d .
O2W O 1.6320(6) 0.6678(5) 0.8498(5) 0.278(3) Uiso 1 1 d .
O3W O 1.4084(8) 0.5994(6) 1.2267(6) 0.195(3) Uiso 0.50 1 d P
O3W' O 1.8459(8) 0.5695(7) 0.7846(7) 0.206(3) Uiso 0.50 1 d P
O4W O 1.0025(4) 1.1560(3) 1.6052(3) 0.1005(13) Uiso 0.50 1 d P
O4W' O 1.0121(10) 1.0842(9) 1.5621(8) 0.233(4) Uiso 0.50 1 d P
N1W N 1.4912(4) 0.6555(7) 0.8964(6) 0.263(4) Uiso 0.75 1 d PD
C1W C 1.2874(5) 0.6424(11) 0.9259(6) 0.300 Uiso 0.75 1 d PD
C2W C 1.3927(3) 0.6540(4) 0.9005(3) 0.134(2) Uani 0.75 1 d PDU

loop_
_atom_site_aniso_label
_atom_site_aniso_U_11
_atom_site_aniso_U_22
_atom_site_aniso_U_33
_atom_site_aniso_U_23
_atom_site_aniso_U_13
_atom_site_aniso_U_12
Pd1 0.05313(7) 0.04435(7) 0.05744(8) 0.01184(6) 0.02055(6) 0.01357(6)
N1 0.0611(9) 0.0555(10) 0.0658(10) 0.0053(8) 0.0219(8) 0.0093(8)
N2 0.0686(11) 0.0799(13) 0.0591(10) -0.0034(10) 0.0175(9) 0.0121(10)
N3 0.0610(8) 0.0531(9) 0.0705(9) 0.0158(8) 0.0317(7) 0.0154(8)
N4 0.0675(9) 0.0501(9) 0.0994(12) 0.0304(9) 0.0392(9) 0.0179(8)
N5 0.0540(8) 0.0555(9) 0.0599(9) 0.0121(8) 0.0215(7) 0.0173(7)
N6 0.0624(9) 0.0969(14) 0.0633(10) 0.0051(10) 0.0300(8) 0.0243(10)
N7 0.0570(9) 0.0441(9) 0.0635(9) 0.0124(8) 0.0179(8) 0.0136(7)
N8 0.0596(9) 0.0493(9) 0.0858(12) 0.0215(9) 0.0209(9) 0.0178(8)
C1 0.0815(15) 0.0638(15) 0.0808(15) -0.0001(13) 0.0277(12) 0.0009(13)
C2 0.097(2) 0.0845(19) 0.0791(18) -0.0218(15) 0.0145(16) 0.0022(17)
C3 0.0664(12) 0.0632(14) 0.0535(11) 0.0022(11) 0.0169(10) 0.0045(11)
C4 0.0856(17) 0.131(2) 0.0584(14) 0.0029(15) 0.0204(13) 0.0230(17)
C5 0.0735(13) 0.1066(19) 0.0484(11) 0.0084(12) 0.0250(9) 0.0281(13)
C6 0.0875(16) 0.126(2) 0.0612(13) 0.0244(15) 0.0313(12) 0.0333(16)
C7 0.0986(17) 0.105(2) 0.0694(14) 0.0244(14) 0.0337(13) 0.0261(16)
C8 0.0917(16) 0.124(2) 0.0515(12) 0.0105(14) 0.0300(11) 0.0163(17)
C9 0.0715(13) 0.132(2) 0.0442(11) 0.0074(13) 0.0233(10) 0.0250(15)
C10 0.0983(16) 0.1006(19) 0.0476(11) 0.0011(12) 0.0285(11) 0.0308(15)
C11 0.1071(18) 0.149(3) 0.110(2) 0.0419(19) 0.0469(16) 0.0612(18)
C12 0.114(2) 0.133(3) 0.0801(18) 0.0088(19) 0.0301(16) 0.037(2)
C13 0.112(2) 0.171(4) 0.0790(18) 0.023(2) 0.0338(17) 0.003(2)
C14 0.0728(11) 0.0745(14) 0.0991(14) 0.0341(12) 0.0500(10) 0.0252(11)
C15 0.0946(15) 0.0813(16) 0.1280(17) 0.0535(13) 0.0629(13) 0.0267(13)
C16 0.0656(11) 0.0461(11) 0.0865(13) 0.0197(10) 0.0368(10) 0.0118(9)
C17 0.0861(15) 0.0477(12) 0.156(2) 0.0391(13) 0.0545(15) 0.0214(11)
C18 0.0802(13) 0.0427(10) 0.0885(14) 0.0223(10) 0.0362(11) 0.0213(10)
C19 0.0775(13) 0.0384(10) 0.1005(16) 0.0233(11) 0.0292(12) 0.0199(10)
C20 0.0876(13) 0.0453(11) 0.1153(17) 0.0171(12) 0.0519(12) 0.0225(10)
C21 0.1077(17) 0.0572(14) 0.0921(16) 0.0045(13) 0.0433(14) 0.0187(13)
C22 0.0780(15) 0.0467(12) 0.1031(18) 0.0091(12) 0.0249(14) 0.0162(11)
C23 0.0694(12) 0.0397(10) 0.0996(16) 0.0164(11) 0.0341(11) 0.0175(9)
C24 0.101(2) 0.0719(19) 0.143(3) 0.000(2) 0.004(2) 0.0154(17)
C25 0.0993(18) 0.093(2) 0.150(3) 0.014(2) 0.0584(17) 0.0249(16)
C26 0.1089(18) 0.0833(18) 0.113(2) 0.0214(16) 0.0481(16) 0.0296(16)
C27 0.0852(15) 0.163(3) 0.0553(13) 0.0016(16) 0.0305(11) 0.0347(18)
C28 0.0710(12) 0.0818(16) 0.0842(14) 0.0071(13) 0.0387(10) 0.0272(11)
C29 0.0614(11) 0.0687(13) 0.0721(13) 0.0068(11) 0.0241(10) 0.0267(10)
C30 0.0649(10) 0.0903(15) 0.0588(11) 0.0156(11) 0.0300(9) 0.0373(10)
C31 0.0765(15) 0.0484(12) 0.128(2) 0.0273(13) 0.0269(15) 0.0136(11)
C32 0.0730(15) 0.0704(14) 0.0869(16) 0.0340(12) 0.0089(13) 0.0217(12)
C33 0.0617(13) 0.0633(13) 0.0736(14) 0.0218(11) 0.0057(12) 0.0063(11)
C34 0.0564(11) 0.0540(12) 0.0805(14) 0.0198(11) 0.0179(10) 0.0168(9)
C2W 0.133(4) 0.141(4) 0.060(2) -0.023(3) -0.019(3) 0.011(3)

loop_
_atom_type_symbol
_atom_type_description
_atom_type_scat_dispersion_real
_atom_type_scat_dispersion_imag
_atom_type_scat_source
C C 0.0033 0.0016 'International Tables Vol C Tables 4.2.6.8 and 6.1.1.4'
H H 0.0000 0.0000 'International Tables Vol C Tables 4.2.6.8 and 6.1.1.4'
N N 0.0061 0.0033 'International Tables Vol C Tables 4.2.6.8 and 6.1.1.4'
O O 0.0106 0.0060 'International Tables Vol C Tables 4.2.6.8 and 6.1.1.4'
Cl Cl 0.1484 0.1585 'International Tables Vol C Tables 4.2.6.8 and 6.1.1.4'
Pd Pd -0.9988 1.0072 'International Tables Vol C Tables 4.2.6.8 and 6.1.1.4'

loop_
_geom_angle_atom_site_label_1
_geom_angle_atom_site_label_2
_geom_angle_atom_site_label_3
_geom_angle
_geom_angle_site_symmetry_1
_geom_angle_site_symmetry_3
N1 Pd1 N3 90.88(8) . .
N1 Pd1 N7 89.09(8) . .
N3 Pd1 N7 176.37(8) . .
N1 Pd1 N5 178.70(8) . .
N3 Pd1 N5 90.33(8) . .
N7 Pd1 N5 89.68(8) . .
C3 N1 C1 107.1(2) . .
C3 N1 Pd1 124.82(15) . .
C1 N1 Pd1 127.9(2) . .
C3 N2 C2 106.9(2) . .
C3 N2 C4 126.3(2) . .
C2 N2 C4 126.7(2) . .
C16 N3 C14 105.8(2) . .
C16 N3 Pd1 127.25(18) . .
C14 N3 Pd1 126.93(17) . .
C16 N4 C15 108.5(2) . .
C16 N4 C17 127.1(3) . .
C15 N4 C17 124.3(2) . .
C30 N5 C29 106.3(2) . .
C30 N5 Pd1 125.84(17) . .
C29 N5 Pd1 127.85(14) . .
C30 N6 C28 107.3(2) 2_778 .
C30 N6 C27 128.2(2) 2_778 .
C28 N6 C27 124.3(2) . .
C34 N7 C33 107.54(19) . .
C34 N7 Pd1 126.33(14) . .
C33 N7 Pd1 126.03(15) . .
C34 N8 C32 107.7(2) 2_778 .
C34 N8 C31 127.06(19) 2_778 .
C32 N8 C31 125.2(2) . .
C2 C1 N1 107.3(3) . .
C1 C2 N2 108.2(2) . .
N2 C3 N1 110.5(2) . .
N2 C4 C5 112.9(2) . .
C6 C5 C10 119.1(3) . .
C6 C5 C4 121.6(3) . .
C10 C5 C4 119.3(3) . .
C7 C6 C5 119.3(3) . .
C7 C6 C11 119.2(3) . .
C5 C6 C11 121.5(3) . .
C8 C7 C6 122.7(3) . .
C9 C8 C7 118.9(3) . .
C9 C8 C13 122.7(3) . .
C7 C8 C13 118.4(3) . .
C8 C9 C10 121.2(3) . .
C8 C9 C27 122.6(3) . .
C10 C9 C27 116.2(3) . .
C9 C10 C5 118.6(3) . .
C9 C10 C12 122.4(3) . .
C5 C10 C12 119.0(3) . .
C15 C14 N3 109.1(3) . .
C14 C15 N4 106.1(3) . .
N4 C16 N3 110.5(2) . .
N4 C17 C23 112.6(2) . .
C23 C18 C19 120.0(3) . .
C23 C18 C26 119.5(3) . .
C19 C18 C26 120.5(2) . .
C20 C19 C18 120.1(2) . .
C20 C19 C31 119.8(3) . .
C18 C19 C31 120.0(3) . .
C19 C20 C21 118.6(3) . .
C19 C20 C25 124.6(2) . .
C21 C20 C25 116.7(3) . .
C22 C21 C20 122.7(3) . .
C21 C22 C23 118.2(2) . .
C21 C22 C24 120.0(3) . .
C23 C22 C24 121.8(3) . .
C18 C23 C22 120.2(3) . .
C18 C23 C17 121.0(3) . .
C22 C23 C17 118.8(2) . .
N6 C27 C9 112.4(2) . .
C29 C28 N6 106.4(2) 2_778 .
C28 C29 N5 108.9(2) 2_778 .
N5 C30 N6 111.1(2) . 2_778
N8 C31 C19 112.1(2) . .
N8 C32 C33 106.9(2) . 2_778
C32 C33 N7 108.1(2) 2_778 .
N7 C34 N8 109.67(18) . 2_778
Cl1 Cl1' O4W' 137.6(5) . 2_777
Cl1 Cl1' O4W' 121.5(5) . 1_554
O4W' Cl1' O4W' 100.8(5) 2_777 1_554
Cl1 Cl1' Cl1' 169.3(4) . 2_776
O4W' Cl1' Cl1' 52.5(4) 2_777 2_776
O4W' Cl1' Cl1' 48.3(4) 1_554 2_776
O4W O4W' Cl1' 133.2(9) . 2_777
O4W O4W' Cl1' 145.7(10) . 1_556
Cl1' O4W' Cl1' 79.2(5) 2_777 1_556
N1W C2W C1W 166.7(8) . .

loop_
_geom_bond_atom_site_label_1
_geom_bond_atom_site_label_2
_geom_bond_distance
_geom_bond_site_symmetry_2
Pd1 N1 2.004(2) .
Pd1 N3 2.0056(19) .
Pd1 N7 2.0096(18) .
Pd1 N5 2.0174(19) .
N1 C3 1.333(4) .
N1 C1 1.386(3) .
N2 C3 1.327(3) .
N2 C2 1.383(4) .
N2 C4 1.478(4) .
N3 C16 1.326(3) .
N3 C14 1.372(4) .
N4 C16 1.325(3) .
N4 C15 1.355(4) .
N4 C17 1.489(3) .
N5 C30 1.313(3) .
N5 C29 1.361(3) .
N6 C30 1.328(3) 2_778
N6 C28 1.362(3) .
N6 C27 1.468(3) .
N7 C34 1.325(3) .
N7 C33 1.363(3) .
N8 C34 1.345(3) 2_778
N8 C32 1.362(3) .
N8 C31 1.473(3) .
C1 C2 1.340(5) .
C4 C5 1.488(4) .
C5 C6 1.391(4) .
C5 C10 1.416(4) .
C6 C7 1.379(4) .
C6 C11 1.527(5) .
C7 C8 1.365(5) .
C8 C9 1.364(5) .
C8 C13 1.530(5) .
C9 C10 1.410(4) .
C9 C27 1.535(4) .
C10 C12 1.537(5) .
C14 C15 1.355(4) .
C17 C23 1.503(4) .
C18 C23 1.376(3) .
C18 C19 1.407(4) .
C18 C26 1.492(4) .
C19 C20 1.371(4) .
C19 C31 1.512(3) .
C20 C21 1.395(4) .
C20 C25 1.534(5) .
C21 C22 1.367(5) .
C22 C23 1.405(4) .
C22 C24 1.496(4) .
C28 C29 1.351(4) 2_778
C29 C28 1.351(4) 2_778
C30 N6 1.328(3) 2_778
C32 C33 1.362(4) 2_778
C33 C32 1.362(4) 2_778
C34 N8 1.345(3) 2_778
Cl1 Cl1' 0.985(4) .
Cl1' O4W' 1.733(12) 2_777
Cl1' O4W' 1.843(13) 1_554
Cl1' Cl1' 2.282(6) 2_776
O4W O4W' 1.179(13) .
O4W' Cl1' 1.733(12) 2_777
O4W' Cl1' 1.843(13) 1_556
N1W C2W 1.183(6) .
C1W C2W 1.426(7) .
